data_2204971
loop_
_publ_author_name
'Zhu-Yan Zhang'
'Shan Gao'
'Li-Hua Huo'
'Hui Zhao'
'Jing-Gui Zhao'

_publ_section_title
;
 Hexaaquamanganese(II) bis[(4-oxo-4<i>H</i>-pyridin-1-yl)acetate]
 dihydrate
;
_journal_issue 1
_journal_name_full 'Acta Crystallographica Section E'
_journal_page_first m85
_journal_page_last m86
_journal_paper_doi 10.1107/S1600536804032076
_journal_volume 61
_journal_year 2005
_chemical_formula_iupac '[Mn (H2 O1)6] (C7 H6 N O3)2, 2H2 O'
_chemical_formula_moiety 'H12 Mn O6 2+, 2C7 H6 N O3 -, 2H2 O'
_chemical_formula_sum 'C14 H28 Mn N2 O14'
_chemical_formula_weight 503.32
_chemical_name_systematic
;
Hexaaquamanganese(II) bis[(4-oxo-4H-pyridin-1-yl)acetate] dihydrate
;
_space_group_IT_number 14
_symmetry_cell_setting monoclinic
_symmetry_space_group_name_Hall '-P 2ybc'
_symmetry_space_group_name_H-M 'P 1 21/c 1'
_atom_sites_solution_hydrogens geom
_atom_sites_solution_primary direct
_atom_sites_solution_secondary difmap
_cell_angle_alpha 90.00
_cell_angle_beta 98.68(3)
_cell_angle_gamma 90.00
_cell_formula_units_Z 2
_cell_length_a 12.561(3)
_cell_length_b 12.949(3)
_cell_length_c 6.8550(10)
_cell_measurement_reflns_used 10242
_cell_measurement_temperature 296(2)
_cell_measurement_theta_max 27.52
_cell_measurement_theta_min 3.00
_cell_volume 1102.2(4)
_computing_cell_refinement RAPID-AUTO
_computing_data_collection 'RAPID-AUTO (Rigaku Corporation, 1998)'
_computing_data_reduction 'CrystalStructure (Rigaku/MSC, 2002)'
_computing_molecular_graphics 'ORTEPII (Johnson, 1976)'
_computing_publication_material SHELXL97
_computing_structure_refinement 'SHELXL97 (Sheldrick, 1997)'
_computing_structure_solution 'SHELXS97 (Sheldrick, 1997)'
_diffrn_ambient_temperature 296(2)
_diffrn_detector_area_resol_mean 10
_diffrn_measured_fraction_theta_full 0.99
_diffrn_measured_fraction_theta_max 0.99
_diffrn_measurement_device_type 'Rigaku R-AXIS RAPID'
_diffrn_measurement_method '\w scans'
_diffrn_radiation_monochromator graphite
_diffrn_radiation_source 'fine-focus sealed tube'
_diffrn_radiation_type MoK\a
_diffrn_radiation_wavelength 0.71073
_diffrn_reflns_av_R_equivalents 0.024
_diffrn_reflns_av_sigmaI/netI 0.015
_diffrn_reflns_limit_h_max 16
_diffrn_reflns_limit_h_min -16
_diffrn_reflns_limit_k_max 16
_diffrn_reflns_limit_k_min -16
_diffrn_reflns_limit_l_max 8
_diffrn_reflns_limit_l_min -8
_diffrn_reflns_number 10259
_diffrn_reflns_theta_full 27.5
_diffrn_reflns_theta_max 27.5
_diffrn_reflns_theta_min 3.2
_diffrn_standards_number 0
_exptl_absorpt_coefficient_mu 0.67
_exptl_absorpt_correction_T_max 0.883
_exptl_absorpt_correction_T_min 0.780
_exptl_absorpt_correction_type multi-scan
_exptl_absorpt_process_details '(ABSCOR; Higashi, 1995)'
_exptl_crystal_colour Colorless
_exptl_crystal_density_diffrn 1.517
_exptl_crystal_density_method 'not measured'
_exptl_crystal_description Prism
_exptl_crystal_F_000 526
_exptl_crystal_size_max 0.39
_exptl_crystal_size_mid 0.26
_exptl_crystal_size_min 0.19
_refine_diff_density_max 0.29
_refine_diff_density_min -0.34
_refine_ls_extinction_method none
_refine_ls_goodness_of_fit_ref 1.042
_refine_ls_hydrogen_treatment mixed
_refine_ls_matrix_type full
_refine_ls_number_parameters 166
_refine_ls_number_reflns 2509
_refine_ls_number_restraints 12
_refine_ls_restrained_S_all 1.041
_refine_ls_R_factor_all 0.036
_refine_ls_R_factor_gt 0.032
_refine_ls_shift/su_max 0.000
_refine_ls_shift/su_mean <0.001
_refine_ls_structure_factor_coef Fsqd
_refine_ls_weighting_details 'calc w1/[\s^2^(Fo^2^)+(0.0470P)^2^+0.3365P] where P(Fo^2^+2Fc^2^)/3'
_refine_ls_weighting_scheme calc
_refine_ls_wR_factor_gt 0.083
_refine_ls_wR_factor_ref 0.085
_reflns_number_gt 2273
_reflns_number_total 2509
_reflns_threshold_expression I>2\s(I)
_cod_data_source_file sj6038.cif
_cod_data_source_block I
_cod_depositor_comments
;
The following automatic conversions were performed:
'_symmetry_cell_setting' value 'Monoclinic' changed to 'monoclinic'
according to '/home/saulius/struct/CIF-dictionaries/cif_core.dic'
dictionary named 'cif_core.dic' version 2.4.1 from
2010-06-29.

'_exptl_absorpt_correction_type' value 'Multi-scan' changed
to 'multi-scan' according to
'/home/saulius/struct/CIF-dictionaries/cif_core.dic' dictionary named
'cif_core.dic' version 2.4.1 from 2010-06-29.

Automatic conversion script
Id: cif_fix_enum 1527 2010-12-29 10:47:43Z saulius 

The following automatic conversions were performed:

'_symmetry_cell_setting' value 'Monoclinic' changed to 'monoclinic'
according to /home/saulius/struct/CIF-dictionaries/cif_core.dic
dictionary named 'cif_core.dic' version 2.4.1 from
2010-06-29.

'_exptl_absorpt_correction_type' value 'Multi-scan'
changed to 'multi-scan' according to
/home/saulius/struct/CIF-dictionaries/cif_core.dic dictionary named
'cif_core.dic' version 2.4.1 from 2010-06-29.

Automatic conversion script
Id: cif_fix_values 1715 2011-07-08 13:25:40Z adriana 
;
_cod_original_sg_symbol_H-M 'P 21/c'
_cod_database_code 2204971
_cod_database_fobs_code 2204971

loop_
_symmetry_equiv_pos_as_xyz
'x, y, z'
'-x, y+1/2, -z+1/2'
'-x, -y, -z'
'x, -y-1/2, z-1/2'

loop_
_atom_site_label
_atom_site_fract_x
_atom_site_fract_y
_atom_site_fract_z
_atom_site_U_iso_or_equiv
_atom_site_adp_type
_atom_site_calc_flag
_atom_site_refinement_flags
_atom_site_occupancy
_atom_site_type_symbol
Mn1 0.0000 0.5000 0.0000 0.03130(10) Uani d S 1 Mn
O1W -0.02960(10) 0.42600(10) 0.2719(2) 0.0498(3) Uani d D 1 O
H1W1 -0.0906(9) 0.4004(2) 0.284(3) 0.075 Uiso d D 1 H
H1W2 0.0190(10) 0.392(2) 0.345(3) 0.075 Uiso d D 1 H
O2W 0.17244(9) 0.48079(9) 0.0791(2) 0.0475(3) Uani d D 1 O
H2W1 0.201(2) 0.4217(9) 0.089(3) 0.071 Uiso d D 1 H
H2W2 0.211(2) 0.5250(10) 0.148(3) 0.071 Uiso d D 1 H
O3W 0.01204(9) 0.64785(8) 0.1499(2) 0.0407(3) Uani d D 1 O
H3W1 -0.023(2) 0.6940(10) 0.077(2) 0.061 Uiso d D 1 H
H3W2 -0.012(2) 0.648(2) 0.261(2) 0.061 Uiso d D 1 H
O4W 0.21890(10) 0.83300(10) 0.1817(3) 0.0697(4) Uani d D 1 O
H4W1 0.219(2) 0.7675(9) 0.199(4) 0.105 Uiso d D 1 H
H4W2 0.223(2) 0.843(2) 0.058(2) 0.105 Uiso d D 1 H
O1 -0.10557(8) 0.80018(8) -0.0420(2) 0.0389(3) Uani d . 1 O
O2 -0.25982(8) 0.70991(8) -0.0938(2) 0.0412(3) Uani d . 1 O
O3 -0.71104(9) 0.87990(10) -0.1775(2) 0.0498(3) Uani d . 1 O
N1 -0.38310(10) 0.88615(9) -0.1402(2) 0.0354(3) Uani d . 1 N
C1 -0.44640(10) 0.89550(10) -0.3168(2) 0.0417(4) Uani d . 1 C
H1 -0.4143 0.9046 -0.4293 0.050 Uiso calc R 1 H
C2 -0.55570(10) 0.89200(10) -0.3353(3) 0.0436(4) Uani d . 1 C
H2 -0.5966 0.8983 -0.4596 0.052 Uiso calc R 1 H
C3 -0.60840(10) 0.87880(10) -0.1665(2) 0.0372(3) Uani d . 1 C
C4 -0.53830(10) 0.86420(10) 0.0143(2) 0.0402(3) Uani d . 1 C
H4 -0.5673 0.8515 0.1291 0.048 Uiso calc R 1 H
C5 -0.42980(10) 0.86830(10) 0.0227(2) 0.0397(3) Uani d . 1 C
H5 -0.3862 0.8587 0.1435 0.048 Uiso calc R 1 H
C6 -0.26520(10) 0.89420(10) -0.1207(3) 0.0387(3) Uani d . 1 C
H6A -0.2400 0.9410 -0.0131 0.046 Uiso calc R 1 H
H6B -0.2464 0.9240 -0.2408 0.046 Uiso calc R 1 H
C7 -0.20680(10) 0.79110(10) -0.0822(2) 0.0315(3) Uani d . 1 C

loop_
_atom_site_aniso_label
_atom_site_aniso_U_11
_atom_site_aniso_U_22
_atom_site_aniso_U_33
_atom_site_aniso_U_12
_atom_site_aniso_U_13
_atom_site_aniso_U_23
Mn1 0.0289(2) 0.0276(2) 0.0359(2) 0.00240(10) 0.00060(10) 0.00030(10)
O1W 0.0412(6) 0.0581(8) 0.0488(7) -0.0004(5) 0.0032(5) 0.0203(6)
O2W 0.0328(6) 0.0345(6) 0.0698(9) 0.0051(4) -0.0100(5) -0.0081(5)
O3W 0.0458(6) 0.0338(6) 0.0420(6) 0.0051(4) 0.0051(5) -0.0029(5)
O4W 0.0714(9) 0.0580(9) 0.0874(12) 0.0149(7) 0.0364(9) 0.0105(8)
O1 0.0295(5) 0.0393(6) 0.0468(6) 0.0027(4) 0.0016(4) 0.0004(5)
O2 0.0359(5) 0.0300(5) 0.0555(7) 0.0016(4) -0.0001(5) -0.0020(5)
O3 0.0313(6) 0.0546(7) 0.0621(8) 0.0045(5) 0.0019(5) 0.0112(6)
N1 0.0322(6) 0.0312(6) 0.0422(7) 0.0066(5) 0.0036(5) 0.0034(5)
C1 0.0443(8) 0.0449(8) 0.0366(8) 0.0079(7) 0.0078(6) 0.0035(6)
C2 0.0424(8) 0.0490(9) 0.0370(8) 0.0065(7) -0.0024(6) 0.0015(7)
C3 0.0354(7) 0.0278(7) 0.0474(9) 0.0044(5) 0.0025(6) 0.0037(6)
C4 0.0394(8) 0.0408(8) 0.0410(8) 0.0048(6) 0.0080(6) 0.0078(7)
C5 0.0393(8) 0.0411(8) 0.0372(8) 0.0060(6) 0.0006(6) 0.0075(6)
C6 0.0315(7) 0.0322(7) 0.0523(9) 0.0034(6) 0.0059(6) 0.0026(6)
C7 0.0325(7) 0.0323(7) 0.0290(7) 0.0037(5) 0.0027(5) -0.0013(5)

loop_
_atom_type_symbol
_atom_type_description
_atom_type_scat_dispersion_real
_atom_type_scat_dispersion_imag
_atom_type_scat_source
C C 0.0033 0.0016 'International Tables Vol C Tables 4.2.6.8 and 6.1.1.4'
H H 0.0000 0.0000 'International Tables Vol C Tables 4.2.6.8 and 6.1.1.4'
N N 0.0061 0.0033 'International Tables Vol C Tables 4.2.6.8 and 6.1.1.4'
O O 0.0106 0.0060 'International Tables Vol C Tables 4.2.6.8 and 6.1.1.4'
Mn Mn 0.3368 0.7283 'International Tables Vol C Tables 4.2.6.8 and 6.1.1.4'

loop_
_geom_angle_atom_site_label_1
_geom_angle_atom_site_label_2
_geom_angle_atom_site_label_3
_geom_angle_site_symmetry_1
_geom_angle_site_symmetry_3
_geom_angle
_geom_angle_publ_flag
O2W Mn1 O1W . . 91.64(6) yes
O2W Mn1 O1W . 3_565 88.36(6) yes
O2W Mn1 O3W . . 89.27(5) yes
O2W Mn1 O3W . 3_565 90.73(5) yes
O3W Mn1 O1W . . 89.51(5) yes
O3W Mn1 O1W . 3_565 90.49(5) yes
N1 C6 C7 . . 113.90(10) yes
O1W Mn1 O1W . 3_565 180.00(6) no
O2W Mn1 O1W 3_565 . 88.36(6) no
O2W Mn1 O1W 3_565 3_565 91.64(6) no
O2W Mn1 O2W 3_565 . 180.00(6) no
O2W Mn1 O3W 3_565 3_565 89.27(5) no
O2W Mn1 O3W 3_565 . 90.73(5) no
O3W Mn1 O1W 3_565 . 90.49(5) no
O3W Mn1 O1W 3_565 3_565 89.51(5) no
O3W Mn1 O3W 3_565 . 180.00(6) no
Mn1 O1W H1W1 . . 122(2) no
Mn1 O1W H1W2 . . 122(2) no
Mn1 O2W H2W1 . . 122.0(10) no
Mn1 O2W H2W2 . . 122(2) no
Mn1 O3W H3W1 . . 110.3(9) no
Mn1 O3W H3W2 . . 114(2) no
H1W1 O1W H1W2 . . 109.0(10) no
H2W1 O2W H2W2 . . 111.0(10) no
H3W1 O3W H3W2 . . 107.0(10) no
H4W1 O4W H4W2 . . 106(2) no
O1 C7 C6 . . 113.40(10) no
O2 C7 O1 . . 127.20(10) no
O2 C7 C6 . . 119.40(10) no
O3 C3 C2 . . 122.5(2) no
O3 C3 C4 . . 122.6(2) no
N1 C1 H1 . . 119.0 no
N1 C1 C2 . . 122.0(2) no
N1 C5 H5 . . 119.1 no
N1 C6 H6A . . 108.8 no
N1 C6 H6B . . 108.8 no
C1 N1 C5 . . 118.90(10) no
C1 N1 C6 . . 121.60(10) no
C1 C2 H2 . . 119.5 no
C1 C2 C3 . . 120.9(2) no
C2 C1 H1 . . 119.0 no
C3 C2 H2 . . 119.5 no
C3 C4 H4 . . 119.4 no
C4 C3 C2 . . 114.90(10) no
C4 C5 N1 . . 121.9(2) no
C4 C5 H5 . . 119.1 no
C5 N1 C6 . . 119.50(10) no
C5 C4 C3 . . 121.2(2) no
C5 C4 H4 . . 119.4 no
C7 C6 H6A . . 108.8 no
C7 C6 H6B . . 108.8 no
H6A C6 H6B . . 107.7 no

loop_
_geom_bond_atom_site_label_1
_geom_bond_atom_site_label_2
_geom_bond_site_symmetry_2
_geom_bond_distance
_geom_bond_publ_flag
Mn1 O1W . 2.1770(10) yes
Mn1 O2W . 2.1660(10) yes
Mn1 O3W . 2.1670(10) yes
O1 C7 . 1.265(2) yes
O2 C7 . 1.241(2) yes
O3 C3 . 1.280(2) yes
C1 C2 . 1.360(2) yes
C4 C5 . 1.356(2) yes
Mn1 O1W 3_565 2.1770(10) no
Mn1 O2W 3_565 2.1660(10) no
Mn1 O3W 3_565 2.1670(10) no
O1W H1W1 . 0.85(2) no
O1W H1W2 . 0.85(2) no
O2W H2W1 . 0.84(2) no
O2W H2W2 . 0.85(2) no
O3W H3W1 . 0.86(2) no
O3W H3W2 . 0.86(2) no
O4W H4W1 . 0.86(2) no
O4W H4W2 . 0.86(2) no
N1 C1 . 1.350(2) no
N1 C5 . 1.358(2) no
N1 C6 . 1.471(2) no
C1 H1 . 0.9300 no
C2 C3 . 1.427(2) no
C2 H2 . 0.9300 no
C3 C4 . 1.421(2) no
C4 H4 . 0.9300 no
C5 H5 . 0.9300 no
C6 C7 . 1.527(2) no
C6 H6A . 0.9700 no
C6 H6B . 0.9700 no

loop_
_geom_hbond_atom_site_label_D
_geom_hbond_atom_site_label_H
_geom_hbond_atom_site_label_A
_geom_hbond_site_symmetry_A
_geom_hbond_distance_DH
_geom_hbond_distance_HA
_geom_hbond_distance_DA
_geom_hbond_angle_DHA
_geom_hbond_publ_flag
O1W H1W1 O4W 2_545 0.85(2) 1.878(11) 2.727(2) 175(2) yes
O1W H1W2 O1 2_545 0.85(2) 1.99(2) 2.831(2) 167(2) yes
O2W H2W1 O2 3_565 0.84(2) 1.85(2) 2.698(2) 176(2) yes
O2W H2W2 O3 4_676 0.85(2) 1.89(2) 2.728(2) 174(3) yes
O3W H3W1 O1 . 0.86(2) 1.84(2) 2.687(2) 171(2) yes
O3W H3W2 O1 4_576 0.86(2) 2.03(2) 2.835(2) 155(2) yes
O4W H4W1 O3 4_676 0.86(2) 2.22(3) 3.007(2) 154(3) yes
O4W H4W2 O3 1_655 0.86(2) 1.99(3) 2.804(2) 158(3) yes

loop_
_geom_torsion_atom_site_label_1
_geom_torsion_atom_site_label_2
_geom_torsion_atom_site_label_3
_geom_torsion_atom_site_label_4
_geom_torsion
_geom_torsion_publ_flag
O3 C3 C4 C5 -176.9(2) no
N1 C1 C2 C3 0.4(3) no
N1 C6 C7 O2 8.5(2) no
N1 C6 C7 O1 -171.90(10) no
C1 N1 C5 C4 -2.9(2) no
C1 N1 C6 C7 -106.7(2) no
C1 C2 C3 O3 176.8(2) no
C1 C2 C3 C4 -3.4(2) no
C2 C3 C4 C5 3.3(2) no
C3 C4 C5 N1 -0.3(2) no
C5 N1 C1 C2 2.9(2) no
C5 N1 C6 C7 72.9(2) no
C6 N1 C1 C2 -177.5(2) no
C6 N1 C5 C4 177.40(10) no
